data_4113224
loop_
_publ_author_name
'Puay-Wah Phuan'
'James C. Ianni'
'Marisa C. Kozlowski'

_publ_section_title
;
 Is the A-Ring of Sparteine Essential for High Enantioselectivity in the
 Asymmetric Lithiation-Substitution of N-Boc-pyrrolidine?
;
_journal_name_full 'Journal of the American Chemical Society'
_journal_page_first 15473
_journal_page_last 15479
_journal_paper_doi 10.1021/ja046321i
_journal_volume 126
_journal_year 2004
_chemical_absolute_configuration ad
_chemical_formula_sum 'C11 H23 I N2'
_chemical_formula_weight 310.21
_space_group_IT_number 4
_symmetry_cell_setting monoclinic
_symmetry_Int_Tables_number 4
_symmetry_space_group_name_Hall 'P 2yb'
_symmetry_space_group_name_H-M 'P 1 21 1'
_atom_sites_solution_hydrogens geom
_atom_sites_solution_primary direct
_audit_creation_method SHELXL-97
_cell_angle_alpha 90.00
_cell_angle_beta 91.7710(10)
_cell_angle_gamma 90.00
_cell_formula_units_Z 4
_cell_length_a 10.6236(13)
_cell_length_b 10.7904(11)
_cell_length_c 11.9528(14)
_cell_measurement_temperature 143(1)
_cell_volume 1369.5(3)
_computing_data_collection 'CrystalClear (Rigaku, 1999)'
_computing_data_reduction 'CrystalClear (Rigaku, 1999)'
_computing_structure_refinement 'SHELXL-97 (Sheldrick, 1997)'
_computing_structure_solution 'SIR97 (Altomare, 1999)'
_diffrn_ambient_temperature 143(1)
_diffrn_measured_fraction_theta_full 0.934
_diffrn_measured_fraction_theta_max 0.934
_diffrn_measurement_device 'CCD Area Detector'
_diffrn_measurement_device_type 'Rigaku Mercury'
_diffrn_measurement_method 'phi rotations'
_diffrn_radiation_monochromator graphite
_diffrn_radiation_source 'rotating anode'
_diffrn_radiation_type MoK\a
_diffrn_radiation_wavelength 0.71069
_diffrn_reflns_av_R_equivalents 0.0182
_diffrn_reflns_av_sigmaI/netI 0.0334
_diffrn_reflns_limit_h_max 9
_diffrn_reflns_limit_h_min -13
_diffrn_reflns_limit_k_max 12
_diffrn_reflns_limit_k_min -13
_diffrn_reflns_limit_l_max 11
_diffrn_reflns_limit_l_min -15
_diffrn_reflns_number 8814
_diffrn_reflns_theta_full 27.47
_diffrn_reflns_theta_max 27.47
_diffrn_reflns_theta_min 2.53
_exptl_absorpt_coefficient_mu 2.310
_exptl_absorpt_correction_T_max 1.0000
_exptl_absorpt_correction_T_min 0.6777
_exptl_absorpt_correction_type multi-scan
_exptl_crystal_colour colorless
_exptl_crystal_density_diffrn 1.505
_exptl_crystal_description prism
_exptl_crystal_F_000 624
_exptl_crystal_size_max 0.40
_exptl_crystal_size_mid 0.10
_exptl_crystal_size_min 0.03
_refine_diff_density_max 0.871
_refine_diff_density_min -0.867
_refine_diff_density_rms 0.100
_refine_ls_abs_structure_details 'Flack H D (1983), Acta Cryst. A39, 876-881'
_refine_ls_abs_structure_Flack -0.01(3)
_refine_ls_extinction_method none
_refine_ls_goodness_of_fit_ref 1.035
_refine_ls_hydrogen_treatment constr
_refine_ls_matrix_type full
_refine_ls_number_parameters 261
_refine_ls_number_reflns 5143
_refine_ls_number_restraints 1
_refine_ls_restrained_S_all 1.035
_refine_ls_R_factor_all 0.0329
_refine_ls_R_factor_gt 0.0305
_refine_ls_shift/su_max 0.040
_refine_ls_shift/su_mean 0.003
_refine_ls_structure_factor_coef Fsqd
_refine_ls_weighting_details 'calc w=1/[\s^2^(Fo^2^)+(0.0434P)^2^+0.0000P] where P=(Fo^2^+2Fc^2^)/3'
_refine_ls_weighting_scheme calc
_refine_ls_wR_factor_gt 0.0725
_refine_ls_wR_factor_ref 0.0740
_reflns_number_gt 4840
_reflns_number_total 5143
_reflns_threshold_expression >2sigma(I)
_cod_data_source_file ja046321isi20040622_104610.cif
_cod_data_source_block shelxl
_cod_original_sg_symbol_H-M 'P 21 '
_cod_database_code 4113224

loop_
_symmetry_equiv_pos_as_xyz
'x, y, z'
'-x, y+1/2, -z'

loop_
_atom_site_label
_atom_site_type_symbol
_atom_site_fract_x
_atom_site_fract_y
_atom_site_fract_z
_atom_site_U_iso_or_equiv
_atom_site_adp_type
_atom_site_occupancy
_atom_site_symmetry_multiplicity
_atom_site_calc_flag
_atom_site_refinement_flags
I1 I 0.51286(3) 0.20237(3) 0.32013(2) 0.03759(10) Uani 1 1 d .
I2 I 0.02302(3) 0.22044(2) 0.684484(19) 0.03341(9) Uani 1 1 d .
N1 N -0.0850(4) 0.1227(4) 0.3317(3) 0.0280(9) Uani 1 1 d .
N5 N 0.0325(4) 0.2612(4) 0.1217(3) 0.0467(11) Uani 1 1 d .
C2 C -0.1103(5) 0.2598(5) 0.3512(4) 0.0355(12) Uani 1 1 d .
H2A H -0.1918 0.2797 0.3169 0.047 Uiso 1 1 calc R
H2B H -0.1164 0.2730 0.4311 0.047 Uiso 1 1 calc R
C3 C -0.0155(6) 0.3498(5) 0.3079(4) 0.0431(15) Uani 1 1 d .
H3 H -0.0343 0.4304 0.3412 0.057 Uiso 1 1 calc R
C4 C -0.0153(6) 0.3695(5) 0.1802(4) 0.0540(16) Uani 1 1 d .
H4A H -0.1004 0.3869 0.1530 0.072 Uiso 1 1 calc R
H4B H 0.0366 0.4408 0.1637 0.072 Uiso 1 1 calc R
C6 C 0.1497(4) 0.2105(5) 0.1677(3) 0.0409(10) Uani 1 1 d .
H6 H 0.2160 0.2717 0.1554 0.054 Uiso 1 1 calc R
C7 C 0.1431(4) 0.1897(5) 0.2962(3) 0.0373(11) Uani 1 1 d .
H7 H 0.2282 0.1663 0.3222 0.050 Uiso 1 1 calc R
C8 C 0.0562(6) 0.0916(5) 0.3389(4) 0.0356(12) Uani 1 1 d .
H8A H 0.0796 0.0748 0.4165 0.047 Uiso 1 1 calc R
H8B H 0.0697 0.0160 0.2969 0.047 Uiso 1 1 calc R
C9 C 0.1150(6) 0.3137(6) 0.3510(5) 0.0486(15) Uani 1 1 d .
H9A H 0.1169 0.3058 0.4318 0.065 Uiso 1 1 calc R
H9B H 0.1764 0.3755 0.3303 0.065 Uiso 1 1 calc R
C10 C -0.1484(5) 0.0495(4) 0.4220(4) 0.0374(11) Uani 1 1 d .
H10A H -0.2370 0.0668 0.4193 0.056 Uiso 1 1 calc R
H10B H -0.1131 0.0727 0.4939 0.056 Uiso 1 1 calc R
H10C H -0.1351 -0.0374 0.4099 0.056 Uiso 1 1 calc R
C11 C -0.1447(5) 0.0768(4) 0.2234(3) 0.0345(11) Uani 1 1 d .
H11A H -0.2338 0.0915 0.2235 0.052 Uiso 1 1 calc R
H11B H -0.1292 -0.0104 0.2159 0.052 Uiso 1 1 calc R
H11C H -0.1091 0.1202 0.1618 0.052 Uiso 1 1 calc R
C12 C 0.0371(8) 0.2914(8) 0.0038(5) 0.080(2) Uani 1 1 d .
H12A H 0.1077 0.3447 -0.0085 0.120 Uiso 1 1 calc R
H12B H -0.0392 0.3330 -0.0194 0.120 Uiso 1 1 calc R
H12C H 0.0458 0.2166 -0.0388 0.120 Uiso 1 1 calc R
C13 C 0.1875(7) 0.0918(6) 0.1103(5) 0.0685(18) Uani 1 1 d .
H13A H 0.1210 0.0320 0.1154 0.103 Uiso 1 1 calc R
H13B H 0.2628 0.0597 0.1460 0.103 Uiso 1 1 calc R
H13C H 0.2027 0.1085 0.0329 0.103 Uiso 1 1 calc R
N14 N 0.4200(4) 0.1026(4) 0.6697(3) 0.0312(9) Uani 1 1 d .
N18 N 0.5741(6) 0.2051(7) 0.8833(3) 0.0816(19) Uani 1 1 d .
C15 C 0.5586(5) 0.0675(6) 0.6539(4) 0.0440(14) Uani 1 1 d .
H15A H 0.5731 -0.0130 0.6881 0.058 Uiso 1 1 calc R
H15B H 0.5715 0.0585 0.5744 0.058 Uiso 1 1 calc R
C16 C 0.6559(6) 0.1548(8) 0.7002(5) 0.060(2) Uani 1 1 d .
H16 H 0.7357 0.1301 0.6678 0.080 Uiso 1 1 calc R
C17 C 0.6790(6) 0.1538(9) 0.8298(5) 0.093(3) Uani 1 1 d .
H17A H 0.6925 0.0694 0.8554 0.124 Uiso 1 1 calc R
H17B H 0.7539 0.2016 0.8492 0.124 Uiso 1 1 calc R
C19 C 0.5257(9) 0.3229(9) 0.8393(6) 0.098(3) Uani 1 1 d .
H19 H 0.5913 0.3846 0.8563 0.130 Uiso 1 1 calc R
C20 C 0.5073(7) 0.3221(6) 0.7071(5) 0.0607(19) Uani 1 1 d .
H20 H 0.4894 0.4075 0.6838 0.081 Uiso 1 1 calc R
C21 C 0.4004(6) 0.2412(6) 0.6586(5) 0.0486(14) Uani 1 1 d .
H21A H 0.3234 0.2630 0.6954 0.065 Uiso 1 1 calc R
H21B H 0.3884 0.2609 0.5798 0.065 Uiso 1 1 calc R
C22 C 0.6278(7) 0.2859(7) 0.6569(5) 0.065(2) Uani 1 1 d .
H22A H 0.6945 0.3426 0.6800 0.086 Uiso 1 1 calc R
H22B H 0.6198 0.2864 0.5758 0.086 Uiso 1 1 calc R
C23 C 0.3435(5) 0.0433(5) 0.5768(4) 0.0421(12) Uani 1 1 d .
H23A H 0.3537 -0.0450 0.5803 0.063 Uiso 1 1 calc R
H23B H 0.3716 0.0731 0.5061 0.063 Uiso 1 1 calc R
H23C H 0.2563 0.0639 0.5844 0.063 Uiso 1 1 calc R
C24 C 0.3705(5) 0.0503(5) 0.7767(4) 0.0445(13) Uani 1 1 d .
H24A H 0.2833 0.0721 0.7826 0.067 Uiso 1 1 calc R
H24B H 0.4178 0.0839 0.8394 0.067 Uiso 1 1 calc R
H24C H 0.3789 -0.0382 0.7763 0.067 Uiso 1 1 calc R
C25 C 0.5997(10) 0.2218(12) 1.0074(5) 0.172(6) Uani 1 1 d .
H25A H 0.6584 0.1598 1.0336 0.259 Uiso 1 1 calc R
H25B H 0.5224 0.2135 1.0463 0.259 Uiso 1 1 calc R
H25C H 0.6345 0.3027 1.0211 0.259 Uiso 1 1 calc R
C26 C 0.4183(10) 0.3629(9) 0.8946(9) 0.132(4) Uani 1 1 d .
H26A H 0.3572 0.2973 0.8945 0.198 Uiso 1 1 calc R
H26B H 0.3830 0.4339 0.8556 0.198 Uiso 1 1 calc R
H26C H 0.4412 0.3847 0.9704 0.198 Uiso 1 1 calc R

loop_
_atom_site_aniso_label
_atom_site_aniso_U_11
_atom_site_aniso_U_22
_atom_site_aniso_U_33
_atom_site_aniso_U_23
_atom_site_aniso_U_13
_atom_site_aniso_U_12
I1 0.03198(16) 0.0447(2) 0.03631(16) 0.00025(13) 0.00425(10) -0.00524(17)
I2 0.03735(16) 0.03199(17) 0.03105(15) -0.00218(12) 0.00355(10) -0.00401(16)
N1 0.030(2) 0.028(2) 0.026(2) -0.0045(15) -0.0042(16) -0.0004(18)
N5 0.054(3) 0.057(3) 0.029(2) 0.0033(17) 0.0013(18) 0.001(2)
C2 0.041(3) 0.029(3) 0.037(3) -0.0060(19) 0.005(2) 0.003(2)
C3 0.064(5) 0.023(3) 0.043(3) 0.000(2) 0.014(3) 0.001(3)
C4 0.073(5) 0.035(3) 0.055(4) 0.012(2) 0.006(3) 0.002(3)
C6 0.042(2) 0.043(3) 0.038(2) -0.005(2) 0.0114(17) -0.006(3)
C7 0.023(2) 0.046(3) 0.042(2) -0.002(2) -0.0019(17) -0.001(2)
C8 0.032(3) 0.039(3) 0.035(3) -0.001(2) -0.007(2) -0.001(2)
C9 0.055(4) 0.046(4) 0.045(3) -0.004(2) 0.000(3) -0.023(3)
C10 0.036(3) 0.039(3) 0.038(2) 0.0022(19) 0.004(2) -0.005(2)
C11 0.039(3) 0.038(3) 0.026(2) -0.0082(17) -0.0059(19) -0.004(2)
C12 0.091(6) 0.104(6) 0.044(4) 0.031(4) 0.012(3) 0.015(5)
C13 0.072(5) 0.065(4) 0.070(4) -0.011(3) 0.018(3) 0.021(4)
N14 0.027(2) 0.037(3) 0.030(2) 0.0018(16) 0.0075(16) -0.0092(19)
N18 0.106(5) 0.102(5) 0.037(3) -0.003(3) -0.002(2) -0.040(5)
C15 0.032(3) 0.060(4) 0.041(3) 0.012(2) 0.014(2) 0.001(3)
C16 0.031(3) 0.106(6) 0.045(3) 0.015(3) -0.001(3) -0.026(3)
C17 0.048(4) 0.183(9) 0.047(3) -0.002(4) -0.001(3) -0.044(5)
C19 0.105(7) 0.114(8) 0.076(5) -0.069(5) 0.045(5) -0.064(6)
C20 0.084(6) 0.043(4) 0.056(4) -0.012(3) 0.015(4) -0.025(4)
C21 0.045(3) 0.043(4) 0.058(3) 0.003(3) 0.007(2) -0.014(3)
C22 0.062(5) 0.088(5) 0.046(4) 0.004(3) 0.009(3) -0.053(4)
C23 0.040(3) 0.048(3) 0.038(3) -0.001(2) 0.001(2) -0.009(2)
C24 0.043(3) 0.055(3) 0.035(3) 0.003(2) 0.009(2) -0.018(3)
C25 0.221(12) 0.260(15) 0.035(4) -0.008(6) -0.024(5) -0.160(12)
C26 0.120(10) 0.103(8) 0.172(10) -0.046(7) -0.001(8) 0.021(7)

loop_
_atom_type_symbol
_atom_type_description
_atom_type_scat_dispersion_real
_atom_type_scat_dispersion_imag
_atom_type_scat_source
C C 0.0033 0.0016 'International Tables Vol C Tables 4.2.6.8 and 6.1.1.4'
H H 0.0000 0.0000 'International Tables Vol C Tables 4.2.6.8 and 6.1.1.4'
N N 0.0061 0.0033 'International Tables Vol C Tables 4.2.6.8 and 6.1.1.4'
I I -0.4742 1.8119 'International Tables Vol C Tables 4.2.6.8 and 6.1.1.4'

loop_
_geom_angle_atom_site_label_1
_geom_angle_atom_site_label_2
_geom_angle_atom_site_label_3
_geom_angle
C11 N1 C10 104.8(4)
C11 N1 C2 112.2(4)
C10 N1 C2 108.3(4)
C11 N1 C8 111.1(4)
C10 N1 C8 107.6(4)
C2 N1 C8 112.4(4)
C12 N5 C6 113.5(5)
C12 N5 C4 108.0(5)
C6 N5 C4 115.2(4)
C3 C2 N1 116.8(5)
C2 C3 C9 109.5(5)
C2 C3 C4 116.9(5)
C9 C3 C4 110.0(5)
N5 C4 C3 112.0(4)
N5 C6 C13 112.6(4)
N5 C6 C7 111.3(3)
C13 C6 C7 110.3(5)
C8 C7 C9 110.0(4)
C8 C7 C6 118.9(4)
C9 C7 C6 108.3(4)
C7 C8 N1 115.8(4)
C3 C9 C7 105.6(4)
C23 N14 C24 105.9(4)
C23 N14 C21 106.7(4)
C24 N14 C21 113.2(4)
C23 N14 C15 107.6(4)
C24 N14 C15 111.9(4)
C21 N14 C15 111.2(4)
C17 N18 C19 116.8(6)
C17 N18 C25 111.7(7)
C19 N18 C25 107.5(7)
C16 C15 N14 117.0(5)
C15 C16 C22 109.4(5)
C15 C16 C17 116.7(5)
C22 C16 C17 111.4(6)
N18 C17 C16 110.1(6)
C26 C19 N18 112.2(8)
C26 C19 C20 113.2(10)
N18 C19 C20 112.6(5)
C22 C20 C21 109.7(5)
C22 C20 C19 108.8(7)
C21 C20 C19 116.6(6)
N14 C21 C20 115.5(5)
C20 C22 C16 105.5(6)

loop_
_geom_bond_atom_site_label_1
_geom_bond_atom_site_label_2
_geom_bond_distance
N1 C11 1.508(5)
N1 C10 1.512(6)
N1 C2 1.523(7)
N1 C8 1.537(7)
N5 C12 1.449(6)
N5 C6 1.453(6)
N5 C4 1.460(7)
C2 C3 1.503(8)
C3 C9 1.515(9)
C3 C4 1.540(7)
C6 C13 1.513(7)
C6 C7 1.555(6)
C7 C8 1.504(7)
C7 C9 1.523(8)
N14 C23 1.499(6)
N14 C24 1.507(6)
N14 C21 1.514(8)
N14 C15 1.538(7)
N18 C17 1.415(9)
N18 C19 1.463(12)
N18 C25 1.511(7)
C15 C16 1.492(8)
C16 C22 1.533(10)
C16 C17 1.561(7)
C19 C26 1.405(12)
C19 C20 1.586(10)
C20 C22 1.482(10)
C20 C21 1.532(9)
